data_7100289
loop_
_publ_author_name
'Mitsuo Kira'
'Takashi Abe'
'Takeaki Iwamoto'
'Chizuko Kabuto'

_publ_section_title
;
A Missing Group-14 Element Trimetallaallene.
2-Germadisilaallene
;
_journal_name_full 'Chemical Communications'
_journal_paper_doi 10.1039/b509878e
_journal_year 2005
_chemical_formula_moiety 'C32 H80 Ge Si10 '
_chemical_formula_sum 'C32 H80 Ge Si10'
_chemical_formula_weight 818.45
_space_group_IT_number 2
_symmetry_cell_setting triclinic
_symmetry_Int_Tables_number 2
_symmetry_space_group_name_Hall '-P 1'
_symmetry_space_group_name_H-M 'P -1'
_cell_angle_alpha 73.594(6)
_cell_angle_beta 87.201(7)
_cell_angle_gamma 72.174(6)
_cell_formula_units_Z 2
_cell_length_a 11.787(3)
_cell_length_b 12.318(2)
_cell_length_c 18.634(4)
_cell_measurement_temperature 223(2)
_cell_volume 2468.9(9)
_diffrn_ambient_temperature 223(2)
_exptl_crystal_density_diffrn 1.101
_cod_original_formula_sum 'C32 H80 Ge Si10 '
_cod_database_code 7100289

loop_
_symmetry_equiv_pos_as_xyz
'x, y, z'
'-x, -y, -z'

loop_
_atom_site_label
_atom_site_type_symbol
_atom_site_fract_x
_atom_site_fract_y
_atom_site_fract_z
_atom_site_U_iso_or_equiv
_atom_site_adp_type
_atom_site_occupancy
_atom_site_symmetry_multiplicity
_atom_site_calc_flag
_atom_site_refinement_flags
_atom_site_disorder_assembly
_atom_site_disorder_group
Ge1A Ge 0.35212(5) 0.29671(6) 0.75345(4) 0.0451(2) Uani 0.6211(15) 1 d PU . .
Ge1B Ge 0.3184(2) 0.2180(2) 0.77695(12) 0.0488(7) Uani 0.1680(13) 1 d PU . .
Ge1C Ge 0.2292(7) 0.2645(7) 0.7346(4) 0.0447(11) Uani 0.0467(9) 1 d PU . .
Ge1D Ge 0.2713(2) 0.3463(2) 0.71196(13) 0.0465(7) Uani 0.1641(12) 1 d PU . .
Si1 Si 0.19477(8) 0.37296(8) 0.81465(5) 0.0410(2) Uani 1 1 d U . .
Si2 Si 0.38205(8) 0.18941(8) 0.67203(5) 0.0382(2) Uani 1 1 d U . .
Si3 Si 0.15066(9) 0.64324(9) 0.74593(6) 0.0515(3) Uani 1 1 d . . .
Si4 Si 0.33035(12) 0.51517(12) 0.88436(8) 0.0715(4) Uani 1 1 d . . .
Si5 Si -0.05939(9) 0.33249(10) 0.85013(6) 0.0565(3) Uani 1 1 d . . .
Si6 Si 0.16713(10) 0.16203(9) 0.94975(6) 0.0555(3) Uani 1 1 d . . .
Si7 Si 0.65635(9) 0.14643(9) 0.69908(6) 0.0523(3) Uani 1 1 d . . .
Si8 Si 0.55675(9) -0.07099(8) 0.74018(6) 0.0495(3) Uani 1 1 d . . .
Si9 Si 0.32701(8) 0.35234(9) 0.50068(5) 0.0442(2) Uani 1 1 d . . .
Si10 Si 0.17963(8) 0.17806(9) 0.57602(6) 0.0469(2) Uani 1 1 d . . .
C1 C 0.1921(3) 0.5156(3) 0.83563(19) 0.0426(7) Uani 1 1 d . . .
C2 C 0.0842(4) 0.5307(3) 0.8885(2) 0.0593(10) Uani 1 1 d . . .
H1 H 0.0935 0.5774 0.9212 0.071 Uiso 1 1 calc R . .
H2 H 0.0100 0.5741 0.8582 0.071 Uiso 1 1 calc R . .
C3 C 0.0761(4) 0.4095(3) 0.9366(2) 0.0594(10) Uani 1 1 d . . .
H3 H -0.0019 0.4203 0.9593 0.071 Uiso 1 1 calc R . .
H4 H 0.1376 0.3767 0.9770 0.071 Uiso 1 1 calc R . .
C4 C 0.0927(3) 0.3198(3) 0.88908(18) 0.0417(7) Uani 1 1 d . . .
C5 C 0.5383(3) 0.0841(3) 0.67464(18) 0.0377(7) Uani 1 1 d . . .
C6 C 0.5505(3) 0.0794(3) 0.59124(18) 0.0408(7) Uani 1 1 d . . .
H5 H 0.5858 0.1402 0.5628 0.049 Uiso 1 1 calc R . .
H6 H 0.6040 0.0016 0.5897 0.049 Uiso 1 1 calc R . .
C7 C 0.4285(3) 0.1003(3) 0.55473(18) 0.0402(7) Uani 1 1 d . . .
H7 H 0.4048 0.0279 0.5725 0.048 Uiso 1 1 calc R . .
H8 H 0.4351 0.1174 0.5003 0.048 Uiso 1 1 calc R . .
C8 C 0.3304(3) 0.2061(3) 0.57360(17) 0.0357(7) Uani 1 1 d . . .
C9 C 0.0405(4) 0.6267(4) 0.6838(2) 0.0697(12) Uani 1 1 d . . .
H9 H 0.0299 0.6879 0.6364 0.105 Uiso 1 1 calc R . .
H10 H -0.0353 0.6345 0.7078 0.105 Uiso 1 1 calc R . .
H11 H 0.0699 0.5491 0.6751 0.105 Uiso 1 1 calc R . .
C10 C 0.0758(5) 0.7872(4) 0.7678(3) 0.0864(15) Uani 1 1 d . . .
H12 H 0.1339 0.8105 0.7901 0.130 Uiso 1 1 calc R . .
H13 H 0.0132 0.7776 0.8025 0.130 Uiso 1 1 calc R . .
H14 H 0.0414 0.8481 0.7220 0.130 Uiso 1 1 calc R . .
C11 C 0.2816(4) 0.6560(5) 0.6879(3) 0.0776(13) Uani 1 1 d . . .
H15 H 0.2555 0.7199 0.6421 0.116 Uiso 1 1 calc R . .
H16 H 0.3191 0.5818 0.6758 0.116 Uiso 1 1 calc R . .
H17 H 0.3385 0.6729 0.7157 0.116 Uiso 1 1 calc R . .
C12 C 0.3244(5) 0.6681(5) 0.8850(3) 0.0901(16) Uani 1 1 d . . .
H18 H 0.3924 0.6640 0.9140 0.135 Uiso 1 1 calc R . .
H19 H 0.2513 0.7037 0.9072 0.135 Uiso 1 1 calc R . .
H20 H 0.3263 0.7162 0.8340 0.135 Uiso 1 1 calc R . .
C13 C 0.4723(4) 0.4535(6) 0.8426(5) 0.140(3) Uani 1 1 d . . .
H21 H 0.5358 0.4727 0.8626 0.210 Uiso 1 1 calc R . .
H22 H 0.4649 0.4874 0.7887 0.210 Uiso 1 1 calc R . .
H23 H 0.4909 0.3678 0.8545 0.210 Uiso 1 1 calc R . .
C14 C 0.3405(7) 0.4336(6) 0.9861(3) 0.152(3) Uani 1 1 d . . .
H24 H 0.3645 0.3488 0.9921 0.229 Uiso 1 1 calc R . .
H25 H 0.2634 0.4577 1.0076 0.229 Uiso 1 1 calc R . .
H26 H 0.3991 0.4521 1.0116 0.229 Uiso 1 1 calc R . .
C15 C -0.1605(4) 0.4886(5) 0.8208(4) 0.124(3) Uani 1 1 d . . .
H27 H -0.1289 0.5342 0.7778 0.187 Uiso 1 1 calc R . .
H28 H -0.1660 0.5239 0.8617 0.187 Uiso 1 1 calc R . .
H29 H -0.2392 0.4889 0.8076 0.187 Uiso 1 1 calc R . .
C16 C -0.0460(5) 0.2749(7) 0.7676(3) 0.115(2) Uani 1 1 d . . .
H30 H 0.0044 0.1929 0.7809 0.173 Uiso 1 1 calc R . .
H31 H -0.0108 0.3223 0.7275 0.173 Uiso 1 1 calc R . .
H32 H -0.1244 0.2794 0.7510 0.173 Uiso 1 1 calc R . .
C17 C -0.1461(4) 0.2546(4) 0.9217(2) 0.0691(12) Uani 1 1 d . . .
H33 H -0.2254 0.2706 0.9011 0.104 Uiso 1 1 calc R . .
H34 H -0.1520 0.2830 0.9657 0.104 Uiso 1 1 calc R . .
H35 H -0.1058 0.1697 0.9355 0.104 Uiso 1 1 calc R . .
C18 C 0.0966(5) 0.1383(5) 1.0433(2) 0.0871(15) Uani 1 1 d . . .
H36 H 0.1321 0.0570 1.0732 0.131 Uiso 1 1 calc R . .
H37 H 0.0116 0.1535 1.0360 0.131 Uiso 1 1 calc R . .
H38 H 0.1096 0.1922 1.0689 0.131 Uiso 1 1 calc R . .
C19 C 0.1564(5) 0.0489(4) 0.9033(3) 0.0828(14) Uani 1 1 d . . .
H39 H 0.1895 0.0645 0.8541 0.124 Uiso 1 1 calc R . .
H40 H 0.0734 0.0536 0.8983 0.124 Uiso 1 1 calc R . .
H41 H 0.2007 -0.0299 0.9335 0.124 Uiso 1 1 calc R . .
C20 C 0.3296(4) 0.1306(4) 0.9723(3) 0.0770(13) Uani 1 1 d . . .
H42 H 0.3385 0.1834 1.0002 0.115 Uiso 1 1 calc R . .
H43 H 0.3718 0.1434 0.9262 0.115 Uiso 1 1 calc R . .
H44 H 0.3624 0.0488 1.0023 0.115 Uiso 1 1 calc R . .
C21 C 0.8033(4) 0.0781(5) 0.6609(3) 0.0927(17) Uani 1 1 d . . .
H45 H 0.7960 0.1004 0.6067 0.139 Uiso 1 1 calc R . .
H46 H 0.8257 -0.0077 0.6804 0.139 Uiso 1 1 calc R . .
H47 H 0.8640 0.1065 0.6760 0.139 Uiso 1 1 calc R . .
C22 C 0.6738(5) 0.1203(4) 0.8021(3) 0.0887(17) Uani 1 1 d . . .
H48 H 0.7305 0.1577 0.8120 0.133 Uiso 1 1 calc R . .
H49 H 0.7027 0.0355 0.8264 0.133 Uiso 1 1 calc R . .
H50 H 0.5973 0.1541 0.8216 0.133 Uiso 1 1 calc R . .
C23 C 0.6243(4) 0.3097(3) 0.6564(2) 0.0621(11) Uani 1 1 d . . .
H51 H 0.5447 0.3508 0.6685 0.093 Uiso 1 1 calc R . .
H52 H 0.6295 0.3264 0.6024 0.093 Uiso 1 1 calc R . .
H53 H 0.6821 0.3368 0.6760 0.093 Uiso 1 1 calc R . .
C24 C 0.4864(5) -0.0692(4) 0.8316(2) 0.0855(15) Uani 1 1 d . . .
H54 H 0.4003 -0.0423 0.8241 0.128 Uiso 1 1 calc R . .
H55 H 0.5109 -0.0157 0.8525 0.128 Uiso 1 1 calc R . .
H56 H 0.5114 -0.1487 0.8658 0.128 Uiso 1 1 calc R . .
C25 C 0.4910(4) -0.1602(3) 0.6982(3) 0.0661(11) Uani 1 1 d . . .
H57 H 0.5092 -0.2406 0.7310 0.099 Uiso 1 1 calc R . .
H58 H 0.5245 -0.1621 0.6498 0.099 Uiso 1 1 calc R . .
H59 H 0.4052 -0.1242 0.6919 0.099 Uiso 1 1 calc R . .
C26 C 0.7172(4) -0.1622(4) 0.7580(3) 0.0932(18) Uani 1 1 d . . .
H60 H 0.7229 -0.2407 0.7907 0.140 Uiso 1 1 calc R . .
H61 H 0.7590 -0.1240 0.7817 0.140 Uiso 1 1 calc R . .
H62 H 0.7530 -0.1693 0.7109 0.140 Uiso 1 1 calc R . .
C27 C 0.4784(3) 0.3546(4) 0.4660(2) 0.0611(10) Uani 1 1 d . . .
H63 H 0.4710 0.4272 0.4263 0.092 Uiso 1 1 calc R . .
H64 H 0.5139 0.2866 0.4470 0.092 Uiso 1 1 calc R . .
H65 H 0.5285 0.3511 0.5069 0.092 Uiso 1 1 calc R . .
C28 C 0.2619(4) 0.4844(3) 0.5360(2) 0.0673(11) Uani 1 1 d . . .
H66 H 0.3152 0.4832 0.5744 0.101 Uiso 1 1 calc R . .
H67 H 0.1853 0.4827 0.5568 0.101 Uiso 1 1 calc R . .
H68 H 0.2513 0.5562 0.4950 0.101 Uiso 1 1 calc R . .
C29 C 0.2413(4) 0.3748(4) 0.4127(2) 0.0736(13) Uani 1 1 d . . .
H69 H 0.1582 0.3833 0.4236 0.110 Uiso 1 1 calc R . .
H70 H 0.2741 0.3068 0.3934 0.110 Uiso 1 1 calc R . .
H71 H 0.2472 0.4460 0.3757 0.110 Uiso 1 1 calc R . .
C30 C 0.1602(4) 0.1191(5) 0.4964(3) 0.0801(14) Uani 1 1 d . . .
H72 H 0.0791 0.1164 0.4943 0.120 Uiso 1 1 calc R . .
H73 H 0.2154 0.0398 0.5039 0.120 Uiso 1 1 calc R . .
H74 H 0.1760 0.1708 0.4497 0.120 Uiso 1 1 calc R . .
C31 C 0.0535(3) 0.3149(4) 0.5731(3) 0.0710(12) Uani 1 1 d . . .
H75 H -0.0203 0.2947 0.5823 0.107 Uiso 1 1 calc R . .
H76 H 0.0475 0.3719 0.5243 0.107 Uiso 1 1 calc R . .
H77 H 0.0676 0.3494 0.6113 0.107 Uiso 1 1 calc R . .
C32 C 0.1672(3) 0.0598(4) 0.6622(2) 0.0641(11) Uani 1 1 d . . .
H78 H 0.1857 0.0796 0.7062 0.096 Uiso 1 1 calc R . .
H79 H 0.2229 -0.0159 0.6606 0.096 Uiso 1 1 calc R . .
H80 H 0.0867 0.0545 0.6645 0.096 Uiso 1 1 calc R . .

loop_
_atom_site_aniso_label
_atom_site_aniso_U_11
_atom_site_aniso_U_22
_atom_site_aniso_U_33
_atom_site_aniso_U_23
_atom_site_aniso_U_13
_atom_site_aniso_U_12
Ge1A 0.0379(4) 0.0574(4) 0.0504(4) -0.0327(3) 0.0068(3) -0.0140(3)
Ge1B 0.0550(13) 0.0469(13) 0.0374(11) -0.0143(9) 0.0073(9) -0.0037(10)
Ge1C 0.045(2) 0.052(2) 0.043(2) -0.0246(19) 0.0084(18) -0.0151(18)
Ge1D 0.0572(14) 0.0399(12) 0.0394(12) -0.0169(9) 0.0096(10) -0.0066(10)
Si1 0.0400(5) 0.0455(5) 0.0404(5) -0.0192(4) 0.0067(4) -0.0114(4)
Si2 0.0382(5) 0.0394(5) 0.0380(5) -0.0176(4) 0.0003(4) -0.0070(4)
Si3 0.0471(6) 0.0500(6) 0.0576(6) -0.0109(5) 0.0076(5) -0.0199(5)
Si4 0.0701(8) 0.0769(8) 0.0805(9) -0.0334(7) -0.0181(6) -0.0274(7)
Si5 0.0415(6) 0.0670(7) 0.0559(7) -0.0070(5) 0.0059(5) -0.0190(5)
Si6 0.0606(7) 0.0475(6) 0.0510(6) -0.0042(5) -0.0039(5) -0.0138(5)
Si7 0.0453(6) 0.0465(6) 0.0680(7) -0.0151(5) -0.0148(5) -0.0165(5)
Si8 0.0513(6) 0.0333(5) 0.0603(6) -0.0100(4) -0.0119(5) -0.0089(4)
Si9 0.0430(5) 0.0470(5) 0.0394(5) -0.0086(4) -0.0029(4) -0.0118(4)
Si10 0.0336(5) 0.0532(6) 0.0562(6) -0.0179(5) -0.0021(4) -0.0137(4)
C1 0.0405(18) 0.0464(19) 0.0454(19) -0.0172(15) 0.0052(14) -0.0163(15)
C2 0.074(3) 0.051(2) 0.064(2) -0.0321(19) 0.030(2) -0.024(2)
C3 0.082(3) 0.056(2) 0.052(2) -0.0269(19) 0.025(2) -0.030(2)
C4 0.0489(19) 0.0419(18) 0.0385(18) -0.0159(14) 0.0084(14) -0.0166(15)
C5 0.0369(17) 0.0355(16) 0.0428(18) -0.0139(14) -0.0055(13) -0.0104(13)
C6 0.0333(17) 0.0416(18) 0.0493(19) -0.0203(15) 0.0024(14) -0.0072(14)
C7 0.0410(18) 0.0455(18) 0.0384(17) -0.0225(15) 0.0011(13) -0.0097(15)
C8 0.0319(16) 0.0412(17) 0.0368(17) -0.0162(14) 0.0000(12) -0.0101(13)
C9 0.059(3) 0.073(3) 0.066(3) 0.002(2) -0.013(2) -0.021(2)
C10 0.087(3) 0.050(3) 0.115(4) -0.016(3) 0.010(3) -0.017(2)
C11 0.077(3) 0.109(4) 0.068(3) -0.027(3) 0.024(2) -0.060(3)
C12 0.106(4) 0.101(4) 0.097(4) -0.045(3) 0.006(3) -0.065(3)
C13 0.048(3) 0.167(6) 0.235(8) -0.126(6) -0.029(4) -0.008(3)
C14 0.232(8) 0.144(6) 0.104(5) 0.013(4) -0.097(5) -0.116(6)
C15 0.046(3) 0.082(4) 0.196(7) 0.035(4) -0.001(3) -0.016(3)
C16 0.077(3) 0.229(8) 0.073(3) -0.061(4) 0.008(3) -0.078(4)
C17 0.063(3) 0.078(3) 0.075(3) -0.019(2) 0.014(2) -0.037(2)
C18 0.097(4) 0.091(4) 0.056(3) 0.008(3) 0.004(2) -0.030(3)
C19 0.088(3) 0.047(2) 0.115(4) -0.026(3) 0.001(3) -0.020(2)
C20 0.071(3) 0.075(3) 0.068(3) -0.006(2) -0.021(2) -0.007(2)
C21 0.043(2) 0.088(4) 0.157(5) -0.048(4) -0.004(3) -0.022(2)
C22 0.125(4) 0.075(3) 0.073(3) -0.006(2) -0.047(3) -0.045(3)
C23 0.069(3) 0.056(2) 0.069(3) -0.011(2) -0.006(2) -0.035(2)
C24 0.133(5) 0.060(3) 0.054(3) 0.001(2) 0.000(3) -0.031(3)
C25 0.069(3) 0.043(2) 0.090(3) -0.020(2) -0.007(2) -0.020(2)
C26 0.068(3) 0.045(2) 0.150(5) -0.011(3) -0.039(3) -0.001(2)
C27 0.058(2) 0.059(2) 0.061(2) -0.0047(19) 0.0055(19) -0.022(2)
C28 0.077(3) 0.043(2) 0.073(3) -0.011(2) 0.008(2) -0.011(2)
C29 0.075(3) 0.092(3) 0.047(2) 0.000(2) -0.016(2) -0.031(3)
C30 0.071(3) 0.105(4) 0.086(3) -0.043(3) -0.009(2) -0.042(3)
C31 0.038(2) 0.070(3) 0.087(3) -0.007(2) 0.004(2) -0.0045(19)
C32 0.049(2) 0.058(2) 0.090(3) -0.016(2) 0.011(2) -0.0271(19)

loop_
_geom_bond_atom_site_label_1
_geom_bond_atom_site_label_2
_geom_bond_distance
_geom_bond_site_symmetry_2
_geom_bond_publ_flag
Ge1A Si1 2.2259(11) . ?
Ge1A Si2 2.2290(11) . ?
Ge1B Si2 2.143(2) . ?
Ge1B Si1 2.284(2) . ?
Ge1C Si2 2.201(7) . ?
Ge1C Si1 2.216(7) . ?
Ge1D Si1 2.142(2) . ?
Ge1D Si2 2.273(2) . ?
Si1 C1 1.896(3) . ?
Si1 C4 1.899(3) . ?
Si2 C5 1.894(3) . ?
Si2 C8 1.896(3) . ?
Si3 C11 1.862(4) . ?
Si3 C10 1.872(5) . ?
Si3 C9 1.873(4) . ?
Si3 C1 1.905(4) . ?
Si4 C13 1.847(6) . ?
Si4 C12 1.867(5) . ?
Si4 C14 1.869(6) . ?
Si4 C1 1.902(3) . ?
Si5 C16 1.849(5) . ?
Si5 C15 1.867(5) . ?
Si5 C17 1.867(4) . ?
Si5 C4 1.912(4) . ?
Si6 C19 1.872(5) . ?
Si6 C20 1.878(4) . ?
Si6 C18 1.880(5) . ?
Si6 C4 1.907(4) . ?
Si7 C23 1.866(4) . ?
Si7 C22 1.866(5) . ?
Si7 C21 1.881(5) . ?
Si7 C5 1.909(3) . ?
Si8 C24 1.860(5) . ?
Si8 C25 1.868(4) . ?
Si8 C26 1.871(4) . ?
Si8 C5 1.909(3) . ?
Si9 C28 1.860(4) . ?
Si9 C27 1.873(4) . ?
Si9 C29 1.876(4) . ?
Si9 C8 1.916(3) . ?
Si10 C31 1.865(4) . ?
Si10 C32 1.873(4) . ?
Si10 C30 1.878(4) . ?
Si10 C8 1.908(3) . ?
C1 C2 1.568(5) . ?
C2 C3 1.537(5) . ?
C2 H1 0.9800 . ?
C2 H2 0.9800 . ?
C3 C4 1.564(5) . ?
C3 H3 0.9800 . ?
C3 H4 0.9800 . ?
C5 C6 1.570(4) . ?
C6 C7 1.538(4) . ?
C6 H5 0.9800 . ?
C6 H6 0.9800 . ?
C7 C8 1.568(4) . ?
C7 H7 0.9800 . ?
C7 H8 0.9800 . ?
C9 H9 0.9700 . ?
C9 H10 0.9700 . ?
C9 H11 0.9700 . ?
C10 H12 0.9700 . ?
C10 H13 0.9700 . ?
C10 H14 0.9700 . ?
C11 H15 0.9700 . ?
C11 H16 0.9700 . ?
C11 H17 0.9700 . ?
C12 H18 0.9700 . ?
C12 H19 0.9700 . ?
C12 H20 0.9700 . ?
C13 H21 0.9700 . ?
C13 H22 0.9700 . ?
C13 H23 0.9700 . ?
C14 H24 0.9700 . ?
C14 H25 0.9700 . ?
C14 H26 0.9700 . ?
C15 H27 0.9700 . ?
C15 H28 0.9700 . ?
C15 H29 0.9700 . ?
C16 H30 0.9700 . ?
C16 H31 0.9700 . ?
C16 H32 0.9700 . ?
C17 H33 0.9700 . ?
C17 H34 0.9700 . ?
C17 H35 0.9700 . ?
C18 H36 0.9700 . ?
C18 H37 0.9700 . ?
C18 H38 0.9700 . ?
C19 H39 0.9700 . ?
C19 H40 0.9700 . ?
C19 H41 0.9700 . ?
C20 H42 0.9700 . ?
C20 H43 0.9700 . ?
C20 H44 0.9700 . ?
C21 H45 0.9700 . ?
C21 H46 0.9700 . ?
C21 H47 0.9700 . ?
C22 H48 0.9700 . ?
C22 H49 0.9700 . ?
C22 H50 0.9700 . ?
C23 H51 0.9700 . ?
C23 H52 0.9700 . ?
C23 H53 0.9700 . ?
C24 H54 0.9700 . ?
C24 H55 0.9700 . ?
C24 H56 0.9700 . ?
C25 H57 0.9700 . ?
C25 H58 0.9700 . ?
C25 H59 0.9700 . ?
C26 H60 0.9700 . ?
C26 H61 0.9700 . ?
C26 H62 0.9700 . ?
C27 H63 0.9700 . ?
C27 H64 0.9700 . ?
C27 H65 0.9700 . ?
C28 H66 0.9700 . ?
C28 H67 0.9700 . ?
C28 H68 0.9700 . ?
C29 H69 0.9700 . ?
C29 H70 0.9700 . ?
C29 H71 0.9700 . ?
C30 H72 0.9700 . ?
C30 H73 0.9700 . ?
C30 H74 0.9700 . ?
C31 H75 0.9700 . ?
C31 H76 0.9700 . ?
C31 H77 0.9700 . ?
C32 H78 0.9700 . ?
C32 H79 0.9700 . ?
C32 H80 0.9700 . ?
